data_2210547
loop_
_publ_author_name
'Ran, Jing-Wen'
'Gong, Dao-Jun'
'Li, Ya-Hong'

_publ_section_title
;
 [1,2-Bis(1<i>H</i>-pyrrol-2-ylmethyleneamino)ethane-\k^4^<i>N</i>]iron(II)
;
_journal_coeditor_code CI2167
_journal_issue 10
_journal_name_full 'Acta Crystallographica Section E'
_journal_page_first m2668
_journal_page_last m2669
_journal_paper_doi 10.1107/S1600536806037871
_journal_volume 62
_journal_year 2006
_chemical_formula_iupac '[Fe (C12 H12 N4)]'
_chemical_formula_moiety 'C12 H12 Fe N4'
_chemical_formula_sum 'C12 H12 Fe N4'
_chemical_formula_weight 268.11
_chemical_name_systematic
;
[1,2-Bis(1H-pyrrol-2-ylmethyleneamino)ethane-\k^4^N]iron(II)
;
_space_group_IT_number 2
_symmetry_cell_setting triclinic
_symmetry_space_group_name_Hall '-P 1'
_symmetry_space_group_name_H-M 'P -1'
_atom_sites_solution_hydrogens geom
_atom_sites_solution_primary direct
_atom_sites_solution_secondary difmap
_audit_creation_method SHELXL-97
_cell_angle_alpha 114.634(4)
_cell_angle_beta 92.149(4)
_cell_angle_gamma 98.351(4)
_cell_formula_units_Z 2
_cell_length_a 6.923(3)
_cell_length_b 8.828(3)
_cell_length_c 10.512(4)
_cell_measurement_reflns_used 1886
_cell_measurement_temperature 293(2)
_cell_measurement_theta_max 27.279
_cell_measurement_theta_min 2.555
_cell_volume 574.3(4)
_computing_cell_refinement 'SAINT (Siemens, 1996)'
_computing_data_collection 'SMART (Siemens, 1996)'
_computing_data_reduction SAINT
_computing_molecular_graphics 'SHELXTL (Sheldrick, 1997b)'
_computing_publication_material SHELXL97
_computing_structure_refinement 'SHELXL97 (Sheldrick, 1997a)'
_computing_structure_solution 'SHELXS97 (Sheldrick, 1997a)'
_diffrn_ambient_temperature 293(2)
_diffrn_measured_fraction_theta_full 0.979
_diffrn_measured_fraction_theta_max 0.979
_diffrn_measurement_device_type 'Siemens SMART CCD area-detector'
_diffrn_measurement_method '\f and \w'
_diffrn_radiation_monochromator graphite
_diffrn_radiation_source 'fine-focus sealed tube'
_diffrn_radiation_type MoK\a
_diffrn_radiation_wavelength 0.71073
_diffrn_reflns_av_R_equivalents 0.0276
_diffrn_reflns_av_sigmaI/netI 0.0499
_diffrn_reflns_limit_h_max 7
_diffrn_reflns_limit_h_min -8
_diffrn_reflns_limit_k_max 10
_diffrn_reflns_limit_k_min -10
_diffrn_reflns_limit_l_max 11
_diffrn_reflns_limit_l_min -12
_diffrn_reflns_number 2960
_diffrn_reflns_theta_full 25.01
_diffrn_reflns_theta_max 25.01
_diffrn_reflns_theta_min 2.55
_diffrn_standards_number 0
_exptl_absorpt_coefficient_mu 1.293
_exptl_absorpt_correction_T_max 0.6749
_exptl_absorpt_correction_T_min 0.4734
_exptl_absorpt_correction_type multi-scan
_exptl_absorpt_process_details '(SADABS; Sheldrick, 1996)'
_exptl_crystal_colour brown
_exptl_crystal_density_diffrn 1.550
_exptl_crystal_density_method 'not measured'
_exptl_crystal_description Block
_exptl_crystal_F_000 276
_exptl_crystal_size_max 0.68
_exptl_crystal_size_mid 0.52
_exptl_crystal_size_min 0.33
_refine_diff_density_max 0.830
_refine_diff_density_min -0.764
_refine_ls_extinction_method none
_refine_ls_goodness_of_fit_ref 1.008
_refine_ls_hydrogen_treatment constr
_refine_ls_matrix_type full
_refine_ls_number_parameters 154
_refine_ls_number_reflns 1988
_refine_ls_number_restraints 0
_refine_ls_restrained_S_all 1.008
_refine_ls_R_factor_all 0.0545
_refine_ls_R_factor_gt 0.0473
_refine_ls_shift/su_max 0.001
_refine_ls_shift/su_mean 0.000
_refine_ls_structure_factor_coef Fsqd
_refine_ls_weighting_details 'calc w=1/[\s^2^(Fo^2^)+(0.0909P)^2^] where P=(Fo^2^+2Fc^2^)/3'
_refine_ls_weighting_scheme calc
_refine_ls_wR_factor_gt 0.1202
_refine_ls_wR_factor_ref 0.1265
_reflns_number_gt 1740
_reflns_number_total 1988
_reflns_threshold_expression I>2\s(I)
_cod_data_source_file ci2167.cif
_cod_data_source_block I
_cod_database_code 2210547
_cod_database_fobs_code 2210547

loop_
_symmetry_equiv_pos_as_xyz
'x, y, z'
'-x, -y, -z'

loop_
_atom_site_type_symbol
_atom_site_label
_atom_site_fract_x
_atom_site_fract_y
_atom_site_fract_z
_atom_site_U_iso_or_equiv
_atom_site_adp_type
_atom_site_calc_flag
_atom_site_refinement_flags
_atom_site_occupancy
Fe Fe1 0.75616(6) 0.53637(6) 0.50806(5) 0.0357(2) Uani d . 1
N N1 0.8023(5) 0.5960(4) 0.3587(3) 0.0491(8) Uani d . 1
N N2 0.7539(5) 0.7390(4) 0.6675(3) 0.0494(7) Uani d . 1
N N3 0.7553(5) 0.3192(4) 0.3754(4) 0.0515(8) Uani d . 1
N N4 0.6994(4) 0.4354(4) 0.6265(3) 0.0498(8) Uani d . 1
C C1 0.7835(6) 0.3022(6) 0.2507(5) 0.0591(11) Uani d . 1
H H1 0.7890 0.1981 0.1770 0.071 Uiso calc R 1
C C2 0.8055(6) 0.4551(6) 0.2341(4) 0.0572(10) Uani d . 1
C C3 0.8316(7) 0.4994(7) 0.1244(5) 0.0762(14) Uani d . 1
H H3 0.8393 0.4276 0.0309 0.091 Uiso calc R 1
C C4 0.8440(7) 0.6751(7) 0.1828(5) 0.0774(14) Uani d . 1
H H4 0.8611 0.7434 0.1351 0.093 Uiso calc R 1
C C5 0.8260(6) 0.7285(6) 0.3256(4) 0.0609(11) Uani d . 1
H H5 0.8298 0.8404 0.3894 0.073 Uiso calc R 1
C C6 0.6780(6) 0.5359(6) 0.7544(5) 0.0602(11) Uani d . 1
H H6 0.6441 0.4968 0.8216 0.072 Uiso calc R 1
C C7 0.7104(6) 0.7101(6) 0.7840(4) 0.0577(10) Uani d . 1
C C8 0.7018(8) 0.8602(7) 0.8977(5) 0.0827(15) Uani d . 1
H H8 0.6729 0.8741 0.9872 0.099 Uiso calc R 1
C C9 0.7445(8) 0.9860(7) 0.8522(5) 0.0868(16) Uani d . 1
H H9 0.7515 1.1015 0.9058 0.104 Uiso calc R 1
C C10 0.7749(6) 0.9074(6) 0.7118(5) 0.0628(11) Uani d . 1
H H10 0.8058 0.9637 0.6557 0.075 Uiso calc R 1
C C11 0.7418(6) 0.1863(5) 0.4251(5) 0.0623(11) Uani d . 1
H H11A 0.8706 0.1588 0.4348 0.075 Uiso calc R 1
H H11B 0.6557 0.0847 0.3582 0.075 Uiso calc R 1
C C12 0.6615(6) 0.2507(5) 0.5646(5) 0.0642(11) Uani d . 1
H H12A 0.5213 0.2089 0.5522 0.077 Uiso calc R 1
H H12B 0.7242 0.2113 0.6263 0.077 Uiso calc R 1

loop_
_atom_site_aniso_label
_atom_site_aniso_U_11
_atom_site_aniso_U_22
_atom_site_aniso_U_33
_atom_site_aniso_U_12
_atom_site_aniso_U_13
_atom_site_aniso_U_23
Fe1 0.0350(3) 0.0307(3) 0.0456(3) 0.00397(19) 0.0042(2) 0.0210(2)
N1 0.0474(18) 0.0460(18) 0.0572(18) 0.0054(14) 0.0098(14) 0.0259(16)
N2 0.0488(18) 0.0450(18) 0.0548(18) 0.0052(14) 0.0032(14) 0.0229(15)
N3 0.0498(18) 0.0410(17) 0.065(2) 0.0097(14) 0.0069(15) 0.0234(16)
N4 0.0447(17) 0.0528(19) 0.062(2) 0.0066(14) 0.0025(14) 0.0353(17)
C1 0.057(2) 0.051(2) 0.059(2) 0.0071(19) 0.0095(19) 0.015(2)
C2 0.056(2) 0.057(3) 0.057(2) 0.0048(19) 0.0080(18) 0.024(2)
C3 0.085(3) 0.083(4) 0.059(3) 0.002(3) 0.012(2) 0.032(3)
C4 0.088(3) 0.091(4) 0.075(3) 0.007(3) 0.017(2) 0.057(3)
C5 0.062(3) 0.055(2) 0.077(3) 0.008(2) 0.014(2) 0.041(2)
C6 0.054(2) 0.076(3) 0.066(3) 0.007(2) 0.0057(19) 0.047(3)
C7 0.053(2) 0.067(3) 0.053(2) 0.006(2) 0.0047(17) 0.027(2)
C8 0.100(4) 0.080(4) 0.052(2) 0.003(3) 0.007(2) 0.016(3)
C9 0.112(4) 0.054(3) 0.069(3) 0.005(3) 0.005(3) 0.005(3)
C10 0.070(3) 0.046(2) 0.069(3) 0.003(2) 0.007(2) 0.024(2)
C11 0.058(2) 0.044(2) 0.089(3) 0.0081(19) 0.003(2) 0.033(2)
C12 0.061(3) 0.053(2) 0.095(3) 0.012(2) 0.014(2) 0.047(3)

loop_
_atom_type_symbol
_atom_type_description
_atom_type_scat_dispersion_real
_atom_type_scat_dispersion_imag
_atom_type_scat_source
C C 0.0033 0.0016 'International Tables Vol C Tables 4.2.6.8 and 6.1.1.4'
H H 0.0000 0.0000 'International Tables Vol C Tables 4.2.6.8 and 6.1.1.4'
N N 0.0061 0.0033 'International Tables Vol C Tables 4.2.6.8 and 6.1.1.4'
Fe Fe 0.3463 0.8444 'International Tables Vol C Tables 4.2.6.8 and 6.1.1.4'

loop_
_geom_angle_atom_site_label_1
_geom_angle_atom_site_label_2
_geom_angle_atom_site_label_3
_geom_angle
_geom_angle_publ_flag
N4 Fe1 N3 84.53(15) y
N4 Fe1 N2 84.67(14) y
N3 Fe1 N2 169.07(13) y
N4 Fe1 N1 168.68(14) y
N3 Fe1 N1 84.43(14) y
N2 Fe1 N1 106.43(15) y
C5 N1 C2 105.7(3) ?
C5 N1 Fe1 142.6(3) ?
C2 N1 Fe1 111.6(3) ?
C10 N2 C7 105.4(4) ?
C10 N2 Fe1 142.8(3) ?
C7 N2 Fe1 111.8(3) ?
C1 N3 C11 126.4(4) ?
C1 N3 Fe1 116.2(3) ?
C11 N3 Fe1 117.1(3) ?
C6 N4 C12 126.4(4) ?
C6 N4 Fe1 116.0(3) ?
C12 N4 Fe1 117.3(3) ?
N3 C1 C2 114.6(4) ?
N3 C1 H1 122.7 ?
C2 C1 H1 122.7 ?
C3 C2 N1 111.1(4) ?
C3 C2 C1 135.8(4) ?
N1 C2 C1 113.1(4) ?
C2 C3 C4 105.6(4) ?
C2 C3 H3 127.2 ?
C4 C3 H3 127.2 ?
C5 C4 C3 107.1(4) ?
C5 C4 H4 126.5 ?
C3 C4 H4 126.5 ?
N1 C5 C4 110.6(4) ?
N1 C5 H5 124.7 ?
C4 C5 H5 124.7 ?
N4 C6 C7 114.7(4) ?
N4 C6 H6 122.6 ?
C7 C6 H6 122.6 ?
C8 C7 N2 110.5(4) ?
C8 C7 C6 136.6(4) ?
N2 C7 C6 112.8(4) ?
C7 C8 C9 106.2(4) ?
C7 C8 H8 126.9 ?
C9 C8 H8 126.9 ?
C8 C9 C10 107.0(5) ?
C8 C9 H9 126.5 ?
C10 C9 H9 126.5 ?
N2 C10 C9 110.9(4) ?
N2 C10 H10 124.5 ?
C9 C10 H10 124.5 ?
N3 C11 C12 107.9(4) ?
N3 C11 H11A 110.1 ?
C12 C11 H11A 110.1 ?
N3 C11 H11B 110.1 ?
C12 C11 H11B 110.1 ?
H11A C11 H11B 108.4 ?
N4 C12 C11 108.6(3) ?
N4 C12 H12A 110.0 ?
C11 C12 H12A 110.0 ?
N4 C12 H12B 110.0 ?
C11 C12 H12B 110.0 ?
H12A C12 H12B 108.4 ?

loop_
_geom_bond_atom_site_label_1
_geom_bond_atom_site_label_2
_geom_bond_distance
_geom_bond_publ_flag
Fe1 N4 1.833(3) y
Fe1 N3 1.841(3) y
Fe1 N2 1.876(3) y
Fe1 N1 1.876(3) y
N1 C5 1.343(5) ?
N1 C2 1.384(6) ?
N2 C10 1.343(6) ?
N2 C7 1.385(5) ?
N3 C1 1.282(5) ?
N3 C11 1.463(5) ?
N4 C6 1.294(6) ?
N4 C12 1.459(6) ?
C1 C2 1.418(6) ?
C1 H1 0.93 ?
C2 C3 1.374(6) ?
C3 C4 1.397(8) ?
C3 H3 0.93 ?
C4 C5 1.390(6) ?
C4 H4 0.93 ?
C5 H5 0.93 ?
C6 C7 1.417(7) ?
C6 H6 0.93 ?
C7 C8 1.377(7) ?
C8 C9 1.381(8) ?
C8 H8 0.93 ?
C9 C10 1.384(6) ?
C9 H9 0.93 ?
C10 H10 0.93 ?
C11 C12 1.497(6) ?
C11 H11A 0.97 ?
C11 H11B 0.97 ?
C12 H12A 0.97 ?
C12 H12B 0.97 ?

loop_
_geom_torsion_atom_site_label_1
_geom_torsion_atom_site_label_2
_geom_torsion_atom_site_label_3
_geom_torsion_atom_site_label_4
_geom_torsion
N4 Fe1 N1 C5 164.8(6)
N3 Fe1 N1 C5 177.6(5)
N2 Fe1 N1 C5 -3.6(5)
N4 Fe1 N1 C2 -11.1(7)
N3 Fe1 N1 C2 1.7(3)
N2 Fe1 N1 C2 -179.5(3)
N4 Fe1 N2 C10 -178.6(5)
N3 Fe1 N2 C10 172.6(6)
N1 Fe1 N2 C10 -0.9(5)
N4 Fe1 N2 C7 -0.9(3)
N3 Fe1 N2 C7 -9.7(8)
N1 Fe1 N2 C7 176.8(3)
N4 Fe1 N3 C1 177.5(3)
N2 Fe1 N3 C1 -173.8(6)
N1 Fe1 N3 C1 0.0(3)
N4 Fe1 N3 C11 -8.3(3)
N2 Fe1 N3 C11 0.5(8)
N1 Fe1 N3 C11 174.3(3)
N3 Fe1 N4 C6 -179.7(3)
N2 Fe1 N4 C6 2.0(3)
N1 Fe1 N4 C6 -166.8(5)
N3 Fe1 N4 C12 -6.3(3)
N2 Fe1 N4 C12 175.4(3)
N1 Fe1 N4 C12 6.5(8)
C11 N3 C1 C2 -175.4(4)
Fe1 N3 C1 C2 -1.7(5)
C5 N1 C2 C3 0.2(5)
Fe1 N1 C2 C3 177.6(3)
C5 N1 C2 C1 179.6(4)
Fe1 N1 C2 C1 -3.0(4)
N3 C1 C2 C3 -177.7(5)
N3 C1 C2 N1 3.1(6)
N1 C2 C3 C4 -0.3(5)
C1 C2 C3 C4 -179.5(5)
C2 C3 C4 C5 0.3(6)
C2 N1 C5 C4 0.1(5)
Fe1 N1 C5 C4 -176.0(4)
C3 C4 C5 N1 -0.3(6)
C12 N4 C6 C7 -175.2(4)
Fe1 N4 C6 C7 -2.5(5)
C10 N2 C7 C8 1.0(5)
Fe1 N2 C7 C8 -177.5(3)
C10 N2 C7 C6 178.4(4)
Fe1 N2 C7 C6 -0.1(4)
N4 C6 C7 C8 178.1(5)
N4 C6 C7 N2 1.7(6)
N2 C7 C8 C9 -1.1(6)
C6 C7 C8 C9 -177.7(5)
C7 C8 C9 C10 0.8(6)
C7 N2 C10 C9 -0.5(5)
Fe1 N2 C10 C9 177.3(3)
C8 C9 C10 N2 -0.2(6)
C1 N3 C11 C12 -166.7(4)
Fe1 N3 C11 C12 19.7(4)
C6 N4 C12 C11 -169.1(4)
Fe1 N4 C12 C11 18.3(4)
N3 C11 C12 N4 -22.6(5)
